data_7105450
loop_
_publ_author_name
'Safa, Muhieddine'
'Jennings, Michael C'
'Puddephatt, Richard J'

_publ_section_title
;
 Easy oxidatively induced silicon-carbon bond activation in
 organoplatinum chemistry.
;
_journal_issue 16
_journal_name_full 'Chemical communications (Cambridge, England)'
_journal_page_first 2811
_journal_page_last 2813
_journal_paper_doi 10.1039/b927248h
_journal_volume 46
_journal_year 2010
_chemical_formula_moiety 'C27 H37 N4 O Pt2 Si2, C20 H2 B F18 O'
_chemical_formula_sum 'C47 H39 B F18 N4 O2 Pt2 Si2'
_chemical_formula_weight 1490.99
_chemical_name_systematic
;
?
;
_space_group_IT_number 2
_symmetry_cell_setting triclinic
_symmetry_space_group_name_Hall '-P 1'
_symmetry_space_group_name_H-M 'P -1'
_atom_sites_solution_hydrogens geom
_atom_sites_solution_primary direct
_atom_sites_solution_secondary difmap
_audit_creation_method SHELXL-97
_cell_angle_alpha 79.94(3)
_cell_angle_beta 80.78(3)
_cell_angle_gamma 79.76(3)
_cell_formula_units_Z 2
_cell_length_a 11.812(2)
_cell_length_b 13.535(3)
_cell_length_c 16.700(3)
_cell_measurement_reflns_used 42448
_cell_measurement_temperature 150(2)
_cell_measurement_theta_max 27.48
_cell_measurement_theta_min 2.04
_cell_volume 2563.9(9)
_computing_cell_refinement 'DENZO-SMN (Otwinowski & Minor, 1997)'
_computing_data_collection 'COLLECT (Nonius, 1997-2001)'
_computing_data_reduction DENZO-SMN
_computing_molecular_graphics 'SHELXTL/PC (Sheldrick, 2001)'
_computing_publication_material SHELXTL/PC
_computing_structure_refinement 'SHELXL-97 (Sheldrick, 1997)'
_computing_structure_solution 'SHELXS-97 (Sheldrick, 1997)'
_diffrn_ambient_temperature 150(2)
_diffrn_measured_fraction_theta_full 0.994
_diffrn_measured_fraction_theta_max 0.994
_diffrn_measurement_device_type 'Nonius Kappa-CCD'
_diffrn_measurement_method '\f scans, and \w scans with \k offsets'
_diffrn_radiation_monochromator graphite
_diffrn_radiation_source 'fine-focus sealed tube'
_diffrn_radiation_type MoK\a
_diffrn_radiation_wavelength 0.71073
_diffrn_reflns_av_R_equivalents 0.072
_diffrn_reflns_av_sigmaI/netI 0.0704
_diffrn_reflns_limit_h_max 13
_diffrn_reflns_limit_h_min -14
_diffrn_reflns_limit_k_max 16
_diffrn_reflns_limit_k_min -16
_diffrn_reflns_limit_l_max 16
_diffrn_reflns_limit_l_min -19
_diffrn_reflns_number 30305
_diffrn_reflns_theta_full 25.03
_diffrn_reflns_theta_max 25.03
_diffrn_reflns_theta_min 2.72
_diffrn_standards_number 0
_exptl_absorpt_coefficient_mu 5.605
_exptl_absorpt_correction_T_max 0.7208
_exptl_absorpt_correction_T_min 0.2841
_exptl_absorpt_correction_type multi-scan
_exptl_absorpt_process_details 'DENZO-SMN (Otwinowski & Minor, 1997)'
_exptl_crystal_colour colourless
_exptl_crystal_density_diffrn 1.931
_exptl_crystal_density_method 'not measured'
_exptl_crystal_description block
_exptl_crystal_F_000 1432
_exptl_crystal_size_max 0.30
_exptl_crystal_size_mid 0.09
_exptl_crystal_size_min 0.06
_refine_diff_density_max 1.437
_refine_diff_density_min -1.316
_refine_diff_density_rms 0.156
_refine_ls_extinction_method none
_refine_ls_goodness_of_fit_ref 1.050
_refine_ls_hydrogen_treatment constr
_refine_ls_matrix_type full
_refine_ls_number_parameters 649
_refine_ls_number_reflns 8998
_refine_ls_number_restraints 0
_refine_ls_restrained_S_all 1.050
_refine_ls_R_factor_all 0.0673
_refine_ls_R_factor_gt 0.0437
_refine_ls_shift/su_max 0.002
_refine_ls_shift/su_mean 0.000
_refine_ls_structure_factor_coef Fsqd
_refine_ls_weighting_details 'calc w=1/[\s^2^(Fo^2^)+(0.0464P)^2^+4.1603P] where P=(Fo^2^+2Fc^2^)/3'
_refine_ls_weighting_scheme calc
_refine_ls_wR_factor_gt 0.0972
_refine_ls_wR_factor_ref 0.1062
_reflns_number_gt 6776
_reflns_number_total 8998
_reflns_threshold_expression I>2\s(I)
_cod_data_source_file b927248h.txt
_cod_data_source_block 2
_cod_depositor_comments
;
The following automatic conversions were performed:
'_symmetry_cell_setting' value 'Triclinic' changed to 'triclinic'
according to '/home/saulius/struct/CIF-dictionaries/cif_core.dic'
dictionary named 'cif_core.dic' version 2.4.1 from 2010-06-29.

Automatic conversion script
Id: cif_fix_enum 1527 2010-12-29 10:47:43Z saulius 
;
_cod_original_cell_volume 2564.0(9)
_cod_database_code 7105450

loop_
_symmetry_equiv_pos_as_xyz
'x, y, z'
'-x, -y, -z'

loop_
_atom_site_label
_atom_site_type_symbol
_atom_site_fract_x
_atom_site_fract_y
_atom_site_fract_z
_atom_site_U_iso_or_equiv
_atom_site_adp_type
_atom_site_occupancy
_atom_site_symmetry_multiplicity
_atom_site_calc_flag
_atom_site_refinement_flags
_atom_site_disorder_assembly
_atom_site_disorder_group
Pt1 Pt 0.71782(2) 0.73586(2) 0.760517(17) 0.02732(10) Uani 1 1 d . . .
C1 C 0.7136(8) 0.8720(6) 0.6852(5) 0.043(2) Uani 1 1 d . . .
H1A H 0.7319 0.9228 0.7144 0.065 Uiso 1 1 calc R . .
H1B H 0.6360 0.8938 0.6687 0.065 Uiso 1 1 calc R . .
H1C H 0.7709 0.8649 0.6364 0.065 Uiso 1 1 calc R . .
O2 O 0.6108(4) 0.6959(4) 0.6922(3) 0.0306(12) Uani 1 1 d . . .
C3 C 0.3825(8) 0.8470(6) 0.7507(5) 0.042(2) Uani 1 1 d . . .
H3A H 0.3336 0.8375 0.8038 0.063 Uiso 1 1 calc R . .
H3B H 0.3420 0.9003 0.7131 0.063 Uiso 1 1 calc R . .
H3C H 0.4556 0.8667 0.7581 0.063 Uiso 1 1 calc R . .
C4 C 0.3997(8) 0.6362(7) 0.8196(5) 0.049(2) Uani 1 1 d . . .
H4A H 0.3292 0.6670 0.8513 0.073 Uiso 1 1 calc R . .
H4B H 0.4674 0.6390 0.8457 0.073 Uiso 1 1 calc R . .
H4C H 0.3943 0.5652 0.8176 0.073 Uiso 1 1 calc R . .
C5 C 0.2430(7) 0.7244(7) 0.7038(5) 0.047(2) Uani 1 1 d . . .
H5A H 0.2087 0.6921 0.7572 0.070 Uiso 1 1 calc R . .
H5B H 0.2283 0.6900 0.6604 0.070 Uiso 1 1 calc R . .
H5C H 0.2081 0.7960 0.6945 0.070 Uiso 1 1 calc R . .
N11 N 0.7095(5) 0.5905(5) 0.8334(4) 0.0301(15) Uani 1 1 d . . .
C12 C 0.7165(6) 0.5099(6) 0.7983(5) 0.0355(19) Uani 1 1 d . . .
H12A H 0.7340 0.5171 0.7402 0.043 Uiso 1 1 calc R . .
C13 C 0.7000(7) 0.4148(6) 0.8405(6) 0.042(2) Uani 1 1 d . . .
H13A H 0.7068 0.3582 0.8126 0.051 Uiso 1 1 calc R . .
C14 C 0.6734(7) 0.4056(6) 0.9247(6) 0.042(2) Uani 1 1 d . . .
H14A H 0.6621 0.3417 0.9563 0.051 Uiso 1 1 calc R . .
C15 C 0.6635(7) 0.4887(6) 0.9617(5) 0.039(2) Uani 1 1 d . . .
H15A H 0.6440 0.4827 1.0196 0.047 Uiso 1 1 calc R . .
C16 C 0.6813(6) 0.5826(6) 0.9167(5) 0.0299(18) Uani 1 1 d . . .
Si17 Si 0.6749(2) 0.70032(17) 0.96384(13) 0.0352(5) Uani 1 1 d . . .
C18 C 0.5435(7) 0.7931(6) 0.9486(5) 0.043(2) Uani 1 1 d . . .
H18A H 0.4751 0.7588 0.9636 0.065 Uiso 1 1 calc R . .
H18B H 0.5477 0.8243 0.8908 0.065 Uiso 1 1 calc R . .
H18C H 0.5376 0.8459 0.9831 0.065 Uiso 1 1 calc R . .
C19 C 0.6889(8) 0.6616(7) 1.0751(5) 0.053(3) Uani 1 1 d . . .
H19A H 0.6208 0.6317 1.1031 0.079 Uiso 1 1 calc R . .
H19B H 0.6944 0.7213 1.0992 0.079 Uiso 1 1 calc R . .
H19C H 0.7591 0.6115 1.0814 0.079 Uiso 1 1 calc R . .
C20 C 0.8076(7) 0.7580(6) 0.9101(5) 0.0331(18) Uani 1 1 d . . .
C21 C 0.8849(8) 0.7849(6) 0.9543(5) 0.043(2) Uani 1 1 d . . .
H21A H 0.8712 0.7740 1.0126 0.051 Uiso 1 1 calc R . .
C22 C 0.9793(7) 0.8264(6) 0.9157(5) 0.040(2) Uani 1 1 d . . .
H22A H 1.0331 0.8421 0.9464 0.048 Uiso 1 1 calc R . .
C23 C 0.9959(7) 0.8454(6) 0.8310(5) 0.039(2) Uani 1 1 d . . .
H23A H 1.0588 0.8781 0.8025 0.047 Uiso 1 1 calc R . .
C24 C 0.9197(7) 0.8162(6) 0.7887(5) 0.0329(18) Uani 1 1 d . . .
H24A H 0.9341 0.8254 0.7305 0.039 Uiso 1 1 calc R . .
N25 N 0.8258(5) 0.7751(4) 0.8262(4) 0.0302(15) Uani 1 1 d . . .
Pt2 Pt 0.41662(2) 0.71417(2) 0.702729(17) 0.03020(10) Uani 1 1 d . . .
N31 N 0.4622(5) 0.5713(4) 0.6516(4) 0.0309(15) Uani 1 1 d . . .
C32 C 0.3955(8) 0.4977(7) 0.6665(5) 0.047(2) Uani 1 1 d . . .
H32A H 0.3202 0.5090 0.6966 0.057 Uiso 1 1 calc R . .
C33 C 0.4348(10) 0.4053(7) 0.6384(6) 0.059(3) Uani 1 1 d . . .
H33A H 0.3881 0.3529 0.6504 0.071 Uiso 1 1 calc R . .
C34 C 0.5413(10) 0.3911(6) 0.5936(6) 0.055(3) Uani 1 1 d . . .
H34A H 0.5698 0.3278 0.5749 0.066 Uiso 1 1 calc R . .
C35 C 0.6085(8) 0.4674(6) 0.5748(5) 0.043(2) Uani 1 1 d . . .
H35A H 0.6816 0.4584 0.5415 0.052 Uiso 1 1 calc R . .
C36 C 0.5672(7) 0.5589(6) 0.6060(5) 0.0317(18) Uani 1 1 d . . .
Si37 Si 0.64497(18) 0.67007(16) 0.59873(13) 0.0302(5) Uani 1 1 d . . .
C38 C 0.7970(7) 0.6490(7) 0.5556(5) 0.049(2) Uani 1 1 d . . .
H38A H 0.8380 0.5911 0.5891 0.073 Uiso 1 1 calc R . .
H38B H 0.8315 0.7098 0.5551 0.073 Uiso 1 1 calc R . .
H38C H 0.8033 0.6347 0.4994 0.073 Uiso 1 1 calc R . .
C40 C 0.5526(7) 0.7761(6) 0.5373(5) 0.0316(18) Uani 1 1 d . . .
C41 C 0.5807(8) 0.8286(6) 0.4598(5) 0.045(2) Uani 1 1 d . . .
H41A H 0.6565 0.8150 0.4309 0.054 Uiso 1 1 calc R . .
C42 C 0.4961(9) 0.9020(6) 0.4242(5) 0.048(2) Uani 1 1 d . . .
H42A H 0.5138 0.9381 0.3707 0.058 Uiso 1 1 calc R . .
C43 C 0.3877(9) 0.9211(7) 0.4673(6) 0.056(3) Uani 1 1 d . . .
H43A H 0.3294 0.9700 0.4436 0.067 Uiso 1 1 calc R . .
C44 C 0.3638(8) 0.8697(6) 0.5444(5) 0.039(2) Uani 1 1 d . . .
H44A H 0.2893 0.8847 0.5747 0.047 Uiso 1 1 calc R . .
N45 N 0.4446(6) 0.7975(5) 0.5783(4) 0.0329(15) Uani 1 1 d . . .
B51 B 0.9846(8) 0.2087(7) 0.7560(6) 0.035(2) Uani 1 1 d . . .
O52 O 0.8719(4) 0.1881(4) 0.8009(3) 0.0347(13) Uani 1 1 d . . .
C53 C 0.8273(8) 0.1008(7) 0.8009(6) 0.050(2) Uani 1 1 d . . .
H53A H 0.8503 0.0495 0.8478 0.060 Uiso 1 1 calc R . .
H53B H 0.8593 0.0726 0.7497 0.060 Uiso 1 1 calc R . .
C54 C 0.6974(9) 0.1230(8) 0.8073(7) 0.060(3) Uani 1 1 d . . .
F55 F 0.6660(6) 0.1816(6) 0.7395(5) 0.110(3) Uani 1 1 d . . .
F56 F 0.6506(5) 0.0395(5) 0.8170(4) 0.0765(18) Uani 1 1 d . . .
F57 F 0.6503(6) 0.1710(5) 0.8714(5) 0.116(3) Uani 1 1 d . . .
C61 C 0.9865(4) 0.1922(4) 0.6573(2) 0.0339(19) Uani 1 1 d G . .
C62 C 0.9035(4) 0.2575(3) 0.6152(3) 0.0327(18) Uani 1 1 d G . .
C63 C 0.8940(4) 0.2471(4) 0.5352(3) 0.038(2) Uani 1 1 d G . .
C64 C 0.9675(4) 0.1715(4) 0.4975(2) 0.038(2) Uani 1 1 d G . .
C65 C 1.0504(4) 0.1062(3) 0.5397(3) 0.0328(18) Uani 1 1 d G . .
C66 C 1.0599(4) 0.1166(3) 0.6196(3) 0.0359(19) Uani 1 1 d G . .
F63 F 0.8154(4) 0.3091(4) 0.4931(3) 0.0545(14) Uani 1 1 d . . .
F64 F 0.9602(4) 0.1607(4) 0.4192(3) 0.0492(13) Uani 1 1 d . . .
F65 F 1.1189(4) 0.0327(3) 0.5040(3) 0.0441(12) Uani 1 1 d . . .
F66 F 1.1360(4) 0.0493(3) 0.6575(3) 0.0446(12) Uani 1 1 d . . .
F62 F 0.8319(4) 0.3303(3) 0.6461(3) 0.0445(12) Uani 1 1 d . . .
C71 C 1.1060(3) 0.1434(4) 0.7969(3) 0.0304(18) Uani 1 1 d G . .
C72 C 1.1007(4) 0.0758(4) 0.8698(3) 0.037(2) Uani 1 1 d G . .
C73 C 1.2015(5) 0.0341(4) 0.9041(3) 0.046(2) Uani 1 1 d G . .
C74 C 1.3077(4) 0.0601(4) 0.8654(3) 0.046(2) Uani 1 1 d G . .
C75 C 1.3131(3) 0.1277(4) 0.7925(3) 0.039(2) Uani 1 1 d G . .
C76 C 1.2122(4) 0.1694(4) 0.7582(3) 0.039(2) Uani 1 1 d G . .
F72 F 1.0032(4) 0.0504(4) 0.9121(3) 0.0475(13) Uani 1 1 d . . .
F73 F 1.1982(5) -0.0313(4) 0.9731(3) 0.0656(16) Uani 1 1 d . . .
F74 F 1.4064(4) 0.0207(4) 0.8986(4) 0.0683(17) Uani 1 1 d . . .
F75 F 1.4130(4) 0.1547(4) 0.7560(3) 0.0627(15) Uani 1 1 d . . .
F76 F 1.2211(4) 0.2337(4) 0.6903(3) 0.0462(12) Uani 1 1 d . . .
C81 C 0.9925(4) 0.3290(3) 0.7701(3) 0.0303(18) Uani 1 1 d G . .
C82 C 0.9718(4) 0.3456(3) 0.8513(3) 0.0335(19) Uani 1 1 d G . .
C83 C 0.9828(5) 0.4390(4) 0.8705(3) 0.039(2) Uani 1 1 d G . .
C84 C 1.0145(5) 0.5158(3) 0.8085(4) 0.053(3) Uani 1 1 d G . .
C85 C 1.0352(5) 0.4993(3) 0.7273(3) 0.047(2) Uani 1 1 d G . .
C86 C 1.0242(5) 0.4058(4) 0.7080(2) 0.040(2) Uani 1 1 d G . .
F83 F 0.9632(5) 0.4545(4) 0.9483(3) 0.0643(16) Uani 1 1 d . . .
F84 F 1.0281(5) 0.6056(4) 0.8282(4) 0.0697(17) Uani 1 1 d . . .
F85 F 1.0639(5) 0.5741(4) 0.6677(4) 0.0694(17) Uani 1 1 d . . .
F86 F 1.0466(5) 0.3967(4) 0.6301(3) 0.0519(13) Uani 1 1 d . . .
F82 F 0.9437(4) 0.2757(3) 0.9120(3) 0.0398(11) Uani 1 1 d . . .

loop_
_atom_site_aniso_label
_atom_site_aniso_U_11
_atom_site_aniso_U_22
_atom_site_aniso_U_33
_atom_site_aniso_U_23
_atom_site_aniso_U_13
_atom_site_aniso_U_12
Pt1 0.03164(18) 0.02576(18) 0.02543(17) -0.00360(13) -0.00875(13) -0.00253(12)
C1 0.049(5) 0.042(5) 0.043(5) -0.003(4) -0.015(4) -0.012(4)
O2 0.026(3) 0.040(3) 0.025(3) -0.008(2) -0.001(2) -0.005(2)
C3 0.050(5) 0.046(5) 0.030(5) -0.014(4) -0.005(4) -0.001(4)
C4 0.054(6) 0.059(6) 0.032(5) 0.002(4) -0.007(4) -0.015(5)
C5 0.041(5) 0.053(6) 0.046(5) -0.016(4) 0.000(4) -0.005(4)
N11 0.030(4) 0.027(4) 0.037(4) -0.011(3) -0.017(3) 0.002(3)
C12 0.027(4) 0.041(5) 0.040(5) -0.002(4) -0.009(4) -0.008(4)
C13 0.038(5) 0.022(4) 0.068(7) -0.007(4) -0.018(5) 0.000(4)
C14 0.046(5) 0.021(5) 0.053(6) 0.007(4) -0.005(4) -0.005(4)
C15 0.041(5) 0.035(5) 0.038(5) -0.002(4) -0.005(4) -0.004(4)
C16 0.027(4) 0.030(4) 0.033(4) 0.002(3) -0.013(3) -0.002(3)
Si17 0.0422(13) 0.0364(13) 0.0273(12) -0.0037(10) -0.0078(10) -0.0046(10)
C18 0.047(5) 0.039(5) 0.041(5) -0.003(4) 0.000(4) -0.006(4)
C19 0.064(6) 0.060(6) 0.034(5) 0.003(4) -0.015(5) -0.012(5)
C20 0.036(5) 0.034(5) 0.030(4) -0.005(4) -0.008(4) -0.002(3)
C21 0.054(6) 0.039(5) 0.041(5) -0.014(4) -0.023(4) 0.000(4)
C22 0.046(5) 0.032(5) 0.048(5) -0.011(4) -0.015(4) -0.007(4)
C23 0.039(5) 0.035(5) 0.046(5) -0.010(4) -0.004(4) -0.008(4)
C24 0.037(5) 0.030(4) 0.033(4) -0.009(4) -0.005(4) -0.006(4)
N25 0.034(4) 0.027(4) 0.028(4) -0.007(3) 0.000(3) -0.001(3)
Pt2 0.02964(18) 0.03369(19) 0.02669(18) -0.00284(13) -0.00643(13) -0.00265(13)
N31 0.037(4) 0.025(4) 0.035(4) -0.006(3) -0.012(3) -0.006(3)
C32 0.050(6) 0.048(6) 0.044(5) -0.005(4) -0.005(4) -0.012(5)
C33 0.083(8) 0.040(6) 0.064(7) 0.000(5) -0.025(6) -0.028(6)
C34 0.082(8) 0.022(5) 0.066(7) -0.013(4) -0.034(6) 0.007(5)
C35 0.045(5) 0.041(5) 0.046(5) -0.013(4) -0.021(4) 0.006(4)
C36 0.031(4) 0.029(4) 0.035(5) -0.003(3) -0.016(4) 0.003(3)
Si37 0.0296(12) 0.0315(12) 0.0294(12) 0.0018(9) -0.0101(9) -0.0055(9)
C38 0.041(5) 0.061(6) 0.052(6) -0.021(5) -0.009(4) -0.012(4)
C40 0.035(5) 0.026(4) 0.031(4) -0.007(3) -0.002(4) 0.000(3)
C41 0.055(6) 0.046(5) 0.033(5) -0.004(4) -0.008(4) -0.008(4)
C42 0.069(7) 0.040(5) 0.028(5) 0.006(4) -0.008(5) 0.005(5)
C43 0.068(7) 0.047(6) 0.045(6) -0.008(5) -0.013(5) 0.015(5)
C44 0.050(5) 0.026(4) 0.034(5) 0.006(4) -0.010(4) 0.007(4)
N45 0.044(4) 0.029(4) 0.028(4) -0.007(3) -0.010(3) -0.005(3)
B51 0.033(5) 0.034(5) 0.040(6) -0.009(4) -0.006(4) -0.005(4)
O52 0.034(3) 0.032(3) 0.039(3) -0.005(2) -0.008(3) -0.008(2)
C53 0.046(6) 0.045(6) 0.058(6) -0.009(5) -0.009(5) -0.002(4)
C54 0.044(6) 0.053(7) 0.088(8) -0.021(6) -0.007(6) -0.011(5)
F55 0.078(5) 0.109(6) 0.150(7) 0.037(5) -0.071(5) -0.036(4)
F56 0.048(3) 0.067(4) 0.124(6) -0.038(4) -0.002(3) -0.020(3)
F57 0.086(5) 0.080(5) 0.177(8) -0.074(5) 0.083(5) -0.035(4)
C61 0.036(5) 0.026(4) 0.040(5) -0.001(4) -0.012(4) -0.005(3)
C62 0.027(4) 0.041(5) 0.031(4) -0.013(4) -0.005(3) 0.000(4)
C63 0.037(5) 0.043(5) 0.036(5) -0.012(4) -0.014(4) 0.002(4)
C64 0.036(5) 0.055(6) 0.023(4) -0.008(4) -0.003(4) -0.010(4)
C65 0.033(4) 0.033(4) 0.035(5) -0.013(4) -0.003(4) -0.003(3)
C66 0.046(5) 0.031(5) 0.034(5) -0.011(4) -0.017(4) 0.000(4)
F63 0.059(3) 0.062(3) 0.040(3) -0.012(3) -0.022(3) 0.015(3)
F64 0.059(3) 0.060(3) 0.031(3) -0.020(2) -0.011(2) -0.001(3)
F65 0.047(3) 0.043(3) 0.043(3) -0.019(2) -0.003(2) -0.001(2)
F66 0.055(3) 0.036(3) 0.045(3) -0.017(2) -0.020(2) 0.011(2)
F62 0.048(3) 0.043(3) 0.041(3) -0.017(2) -0.019(2) 0.018(2)
C71 0.042(5) 0.023(4) 0.028(4) -0.012(3) -0.009(4) 0.001(3)
C72 0.043(5) 0.028(4) 0.042(5) -0.009(4) -0.013(4) -0.003(4)
C73 0.057(6) 0.040(5) 0.038(5) -0.001(4) -0.010(4) -0.006(4)
C74 0.042(5) 0.042(5) 0.051(6) -0.010(4) -0.024(4) 0.017(4)
C75 0.032(5) 0.045(5) 0.040(5) -0.012(4) -0.006(4) 0.000(4)
C76 0.040(5) 0.036(5) 0.042(5) -0.024(4) -0.005(4) 0.007(4)
F72 0.046(3) 0.049(3) 0.047(3) 0.007(2) -0.012(2) -0.015(2)
F73 0.067(4) 0.057(4) 0.068(4) 0.016(3) -0.027(3) -0.005(3)
F74 0.044(3) 0.075(4) 0.078(4) 0.003(3) -0.024(3) 0.015(3)
F75 0.033(3) 0.082(4) 0.065(4) -0.003(3) -0.003(3) 0.001(3)
F76 0.042(3) 0.054(3) 0.037(3) 0.004(2) -0.004(2) -0.006(2)
C81 0.025(4) 0.023(4) 0.044(5) -0.010(4) -0.010(4) 0.003(3)
C82 0.031(4) 0.033(5) 0.045(5) -0.015(4) -0.026(4) 0.001(3)
C83 0.034(5) 0.045(5) 0.045(5) -0.019(4) -0.019(4) 0.003(4)
C84 0.033(5) 0.035(5) 0.098(8) -0.016(5) -0.030(5) 0.003(4)
C85 0.039(5) 0.033(5) 0.069(7) 0.002(5) -0.013(5) -0.009(4)
C86 0.036(5) 0.035(5) 0.051(6) -0.011(4) -0.005(4) -0.003(4)
F83 0.071(4) 0.071(4) 0.065(4) -0.047(3) -0.025(3) 0.004(3)
F84 0.064(4) 0.045(3) 0.116(5) -0.044(3) -0.021(3) -0.008(3)
F85 0.068(4) 0.042(3) 0.100(5) -0.001(3) -0.011(3) -0.024(3)
F86 0.069(4) 0.047(3) 0.038(3) -0.002(2) 0.000(3) -0.015(3)
F82 0.048(3) 0.041(3) 0.032(3) -0.006(2) -0.014(2) -0.002(2)

loop_
_atom_type_symbol
_atom_type_description
_atom_type_scat_dispersion_real
_atom_type_scat_dispersion_imag
_atom_type_scat_source
C C 0.0033 0.0016 'International Tables Vol C Tables 4.2.6.8 and 6.1.1.4'
H H 0.0000 0.0000 'International Tables Vol C Tables 4.2.6.8 and 6.1.1.4'
B B 0.0013 0.0007 'International Tables Vol C Tables 4.2.6.8 and 6.1.1.4'
N N 0.0061 0.0033 'International Tables Vol C Tables 4.2.6.8 and 6.1.1.4'
O O 0.0106 0.0060 'International Tables Vol C Tables 4.2.6.8 and 6.1.1.4'
F F 0.0171 0.0103 'International Tables Vol C Tables 4.2.6.8 and 6.1.1.4'
Si Si 0.0817 0.0704 'International Tables Vol C Tables 4.2.6.8 and 6.1.1.4'
Pt Pt -1.7033 8.3905 'International Tables Vol C Tables 4.2.6.8 and 6.1.1.4'

loop_
_geom_angle_atom_site_label_1
_geom_angle_atom_site_label_2
_geom_angle_atom_site_label_3
_geom_angle
_geom_angle_site_symmetry_1
_geom_angle_site_symmetry_3
_geom_angle_publ_flag
N25 Pt1 O2 179.0(2) . . ?
N25 Pt1 C1 91.1(3) . . ?
O2 Pt1 C1 88.5(3) . . ?
N25 Pt1 N11 94.3(2) . . ?
O2 Pt1 N11 86.0(2) . . ?
C1 Pt1 N11 174.5(3) . . ?
Pt1 C1 H1A 109.5 . . ?
Pt1 C1 H1B 109.5 . . ?
H1A C1 H1B 109.5 . . ?
Pt1 C1 H1C 109.5 . . ?
H1A C1 H1C 109.5 . . ?
H1B C1 H1C 109.5 . . ?
Si37 O2 Pt1 126.3(3) . . ?
Si37 O2 Pt2 99.8(2) . . ?
Pt1 O2 Pt2 132.0(2) . . ?
Pt2 C3 H3A 109.5 . . ?
Pt2 C3 H3B 109.5 . . ?
H3A C3 H3B 109.5 . . ?
Pt2 C3 H3C 109.5 . . ?
H3A C3 H3C 109.5 . . ?
H3B C3 H3C 109.5 . . ?
Pt2 C4 H4A 109.5 . . ?
Pt2 C4 H4B 109.5 . . ?
H4A C4 H4B 109.5 . . ?
Pt2 C4 H4C 109.5 . . ?
H4A C4 H4C 109.5 . . ?
H4B C4 H4C 109.5 . . ?
Pt2 C5 H5A 109.5 . . ?
Pt2 C5 H5B 109.5 . . ?
H5A C5 H5B 109.5 . . ?
Pt2 C5 H5C 109.5 . . ?
H5A C5 H5C 109.5 . . ?
H5B C5 H5C 109.5 . . ?
C12 N11 C16 119.0(7) . . ?
C12 N11 Pt1 120.2(5) . . ?
C16 N11 Pt1 120.2(5) . . ?
N11 C12 C13 124.1(8) . . ?
N11 C12 H12A 117.9 . . ?
C13 C12 H12A 117.9 . . ?
C14 C13 C12 117.4(8) . . ?
C14 C13 H13A 121.3 . . ?
C12 C13 H13A 121.3 . . ?
C15 C14 C13 119.2(8) . . ?
C15 C14 H14A 120.4 . . ?
C13 C14 H14A 120.4 . . ?
C14 C15 C16 121.4(8) . . ?
C14 C15 H15A 119.3 . . ?
C16 C15 H15A 119.3 . . ?
N11 C16 C15 119.0(7) . . ?
N11 C16 Si17 117.0(5) . . ?
C15 C16 Si17 124.0(6) . . ?
C18 Si17 C19 111.3(4) . . ?
C18 Si17 C16 113.4(4) . . ?
C19 Si17 C16 108.5(4) . . ?
C18 Si17 C20 109.4(4) . . ?
C19 Si17 C20 109.1(4) . . ?
C16 Si17 C20 104.9(4) . . ?
Si17 C18 H18A 109.5 . . ?
Si17 C18 H18B 109.5 . . ?
H18A C18 H18B 109.5 . . ?
Si17 C18 H18C 109.5 . . ?
H18A C18 H18C 109.5 . . ?
H18B C18 H18C 109.5 . . ?
Si17 C19 H19A 109.5 . . ?
Si17 C19 H19B 109.5 . . ?
H19A C19 H19B 109.5 . . ?
Si17 C19 H19C 109.5 . . ?
H19A C19 H19C 109.5 . . ?
H19B C19 H19C 109.5 . . ?
N25 C20 C21 119.6(8) . . ?
N25 C20 Si17 119.0(6) . . ?
C21 C20 Si17 121.4(6) . . ?
C22 C21 C20 121.2(8) . . ?
C22 C21 H21A 119.4 . . ?
C20 C21 H21A 119.4 . . ?
C21 C22 C23 119.0(8) . . ?
C21 C22 H22A 120.5 . . ?
C23 C22 H22A 120.5 . . ?
C24 C23 C22 118.7(8) . . ?
C24 C23 H23A 120.7 . . ?
C22 C23 H23A 120.7 . . ?
N25 C24 C23 122.9(7) . . ?
N25 C24 H24A 118.5 . . ?
C23 C24 H24A 118.5 . . ?
C24 N25 C20 118.5(7) . . ?
C24 N25 Pt1 120.7(5) . . ?
C20 N25 Pt1 120.8(5) . . ?
C5 Pt2 C3 87.4(4) . . ?
C5 Pt2 C4 88.9(4) . . ?
C3 Pt2 C4 89.0(4) . . ?
C5 Pt2 N45 94.2(3) . . ?
C3 Pt2 N45 90.8(3) . . ?
C4 Pt2 N45 176.9(3) . . ?
C5 Pt2 N31 95.3(3) . . ?
C3 Pt2 N31 177.2(3) . . ?
C4 Pt2 N31 90.9(3) . . ?
N45 Pt2 N31 89.1(2) . . ?
C5 Pt2 O2 175.1(3) . . ?
C3 Pt2 O2 96.8(3) . . ?
C4 Pt2 O2 93.6(3) . . ?
N45 Pt2 O2 83.3(2) . . ?
N31 Pt2 O2 80.4(2) . . ?
C5 Pt2 Si37 142.8(3) . . ?
C3 Pt2 Si37 117.5(3) . . ?
C4 Pt2 Si37 116.9(3) . . ?
N45 Pt2 Si37 60.56(18) . . ?
N31 Pt2 Si37 60.18(18) . . ?
O2 Pt2 Si37 32.54(13) . . ?
C32 N31 C36 120.7(7) . . ?
C32 N31 Pt2 124.3(6) . . ?
C36 N31 Pt2 115.0(5) . . ?
N31 C32 C33 121.0(9) . . ?
N31 C32 H32A 119.5 . . ?
C33 C32 H32A 119.5 . . ?
C34 C33 C32 118.8(9) . . ?
C34 C33 H33A 120.6 . . ?
C32 C33 H33A 120.6 . . ?
C33 C34 C35 120.8(9) . . ?
C33 C34 H34A 119.6 . . ?
C35 C34 H34A 119.6 . . ?
C34 C35 C36 118.8(9) . . ?
C34 C35 H35A 120.6 . . ?
C36 C35 H35A 120.6 . . ?
N31 C36 C35 119.8(7) . . ?
N31 C36 Si37 112.1(6) . . ?
C35 C36 Si37 128.0(7) . . ?
O2 Si37 C38 119.2(3) . . ?
O2 Si37 C36 100.5(3) . . ?
C38 Si37 C36 114.6(4) . . ?
O2 Si37 C40 103.2(3) . . ?
C38 Si37 C40 114.3(4) . . ?
C36 Si37 C40 102.9(3) . . ?
O2 Si37 Pt2 47.71(18) . . ?
C38 Si37 Pt2 166.9(3) . . ?
C36 Si37 Pt2 72.8(3) . . ?
C40 Si37 Pt2 72.7(2) . . ?
Si37 C38 H38A 109.5 . . ?
Si37 C38 H38B 109.5 . . ?
H38A C38 H38B 109.5 . . ?
Si37 C38 H38C 109.5 . . ?
H38A C38 H38C 109.5 . . ?
H38B C38 H38C 109.5 . . ?
N45 C40 C41 119.6(7) . . ?
N45 C40 Si37 111.3(5) . . ?
C41 C40 Si37 129.1(6) . . ?
C40 C41 C42 119.4(9) . . ?
C40 C41 H41A 120.3 . . ?
C42 C41 H41A 120.3 . . ?
C43 C42 C41 119.3(8) . . ?
C43 C42 H42A 120.4 . . ?
C41 C42 H42A 120.4 . . ?
C44 C43 C42 119.8(8) . . ?
C44 C43 H43A 120.1 . . ?
C42 C43 H43A 120.1 . . ?
N45 C44 C43 121.0(8) . . ?
N45 C44 H44A 119.5 . . ?
C43 C44 H44A 119.5 . . ?
C44 N45 C40 120.9(7) . . ?
C44 N45 Pt2 123.8(6) . . ?
C40 N45 Pt2 115.2(5) . . ?
O52 B51 C61 107.4(6) . . ?
O52 B51 C81 104.5(6) . . ?
C61 B51 C81 115.5(6) . . ?
O52 B51 C71 116.8(6) . . ?
C61 B51 C71 112.3(6) . . ?
C81 B51 C71 100.2(5) . . ?
C53 O52 B51 123.6(7) . . ?
O52 C53 C54 110.3(7) . . ?
O52 C53 H53A 109.6 . . ?
C54 C53 H53A 109.6 . . ?
O52 C53 H53B 109.6 . . ?
C54 C53 H53B 109.6 . . ?
H53A C53 H53B 108.1 . . ?
F56 C54 F55 108.0(9) . . ?
F56 C54 F57 106.7(9) . . ?
F55 C54 F57 108.1(9) . . ?
F56 C54 C53 112.0(8) . . ?
F55 C54 C53 109.9(9) . . ?
F57 C54 C53 112.0(9) . . ?
C62 C61 C66 120.0 . . ?
C62 C61 B51 115.4(4) . . ?
C66 C61 B51 124.5(4) . . ?
F62 C62 C61 123.7(4) . . ?
F62 C62 C63 116.3(4) . . ?
C61 C62 C63 120.0 . . ?
F63 C63 C64 118.7(4) . . ?
F63 C63 C62 121.3(4) . . ?
C64 C63 C62 120.0 . . ?
F64 C64 C65 119.1(4) . . ?
F64 C64 C63 120.9(4) . . ?
C65 C64 C63 120.0 . . ?
F65 C65 C64 119.9(4) . . ?
F65 C65 C66 120.1(4) . . ?
C64 C65 C66 120.0 . . ?
F66 C66 C65 117.0(4) . . ?
F66 C66 C61 122.9(4) . . ?
C65 C66 C61 120.0 . . ?
C72 C71 C76 120.0 . . ?
C72 C71 B51 123.0(4) . . ?
C76 C71 B51 116.6(4) . . ?
F72 C72 C73 116.1(4) . . ?
F72 C72 C71 123.9(4) . . ?
C73 C72 C71 120.0 . . ?
F73 C73 C74 119.2(4) . . ?
F73 C73 C72 120.8(4) . . ?
C74 C73 C72 120.0 . . ?
F74 C74 C73 120.5(4) . . ?
F74 C74 C75 119.5(4) . . ?
C73 C74 C75 120.0 . . ?
F75 C75 C76 119.3(4) . . ?
F75 C75 C74 120.7(4) . . ?
C76 C75 C74 120.0 . . ?
F76 C76 C75 117.9(4) . . ?
F76 C76 C71 122.1(4) . . ?
C75 C76 C71 120.0 . . ?
C82 C81 C86 120.0 . . ?
C82 C81 B51 115.0(4) . . ?
C86 C81 B51 124.9(4) . . ?
F82 C82 C83 117.4(4) . . ?
F82 C82 C81 122.6(4) . . ?
C83 C82 C81 120.0 . . ?
F83 C83 C82 119.8(5) . . ?
F83 C83 C84 120.2(5) . . ?
C82 C83 C84 120.0 . . ?
F84 C84 C85 120.5(5) . . ?
F84 C84 C83 119.5(5) . . ?
C85 C84 C83 120.0 . . ?
F85 C85 C84 119.7(5) . . ?
F85 C85 C86 120.3(5) . . ?
C84 C85 C86 120.0 . . ?
F86 C86 C85 115.8(4) . . ?
F86 C86 C81 124.2(4) . . ?
C85 C86 C81 120.0 . . ?

loop_
_geom_bond_atom_site_label_1
_geom_bond_atom_site_label_2
_geom_bond_distance
_geom_bond_site_symmetry_2
_geom_bond_publ_flag
Pt1 N25 2.001(6) . ?
Pt1 O2 2.028(5) . ?
Pt1 C1 2.039(8) . ?
Pt1 N11 2.134(6) . ?
C1 H1A 0.9800 . ?
C1 H1B 0.9800 . ?
C1 H1C 0.9800 . ?
O2 Si37 1.632(5) . ?
O2 Pt2 2.244(5) . ?
C3 Pt2 2.043(8) . ?
C3 H3A 0.9800 . ?
C3 H3B 0.9800 . ?
C3 H3C 0.9800 . ?
C4 Pt2 2.047(8) . ?
C4 H4A 0.9800 . ?
C4 H4B 0.9800 . ?
C4 H4C 0.9800 . ?
C5 Pt2 2.028(8) . ?
C5 H5A 0.9800 . ?
C5 H5B 0.9800 . ?
C5 H5C 0.9800 . ?
N11 C12 1.311(10) . ?
N11 C16 1.368(10) . ?
C12 C13 1.386(11) . ?
C12 H12A 0.9500 . ?
C13 C14 1.379(12) . ?
C13 H13A 0.9500 . ?
C14 C15 1.355(11) . ?
C14 H14A 0.9500 . ?
C15 C16 1.390(10) . ?
C15 H15A 0.9500 . ?
C16 Si17 1.881(8) . ?
Si17 C18 1.837(8) . ?
Si17 C19 1.866(8) . ?
Si17 C20 1.900(8) . ?
C18 H18A 0.9800 . ?
C18 H18B 0.9800 . ?
C18 H18C 0.9800 . ?
C19 H19A 0.9800 . ?
C19 H19B 0.9800 . ?
C19 H19C 0.9800 . ?
C20 N25 1.368(9) . ?
C20 C21 1.392(11) . ?
C21 C22 1.357(12) . ?
C21 H21A 0.9500 . ?
C22 C23 1.380(11) . ?
C22 H22A 0.9500 . ?
C23 C24 1.376(11) . ?
C23 H23A 0.9500 . ?
C24 N25 1.344(9) . ?
C24 H24A 0.9500 . ?
Pt2 N45 2.190(6) . ?
Pt2 N31 2.195(6) . ?
Pt2 Si37 2.990(2) . ?
N31 C32 1.345(10) . ?
N31 C36 1.347(10) . ?
C32 C33 1.389(13) . ?
C32 H32A 0.9500 . ?
C33 C34 1.358(14) . ?
C33 H33A 0.9500 . ?
C34 C35 1.376(13) . ?
C34 H34A 0.9500 . ?
C35 C36 1.403(11) . ?
C35 H35A 0.9500 . ?
C36 Si37 1.875(8) . ?
Si37 C38 1.816(9) . ?
Si37 C40 1.895(7) . ?
C38 H38A 0.9800 . ?
C38 H38B 0.9800 . ?
C38 H38C 0.9800 . ?
C40 N45 1.356(10) . ?
C40 C41 1.384(11) . ?
C41 C42 1.404(11) . ?
C41 H41A 0.9500 . ?
C42 C43 1.370(13) . ?
C42 H42A 0.9500 . ?
C43 C44 1.364(11) . ?
C43 H43A 0.9500 . ?
C44 N45 1.354(9) . ?
C44 H44A 0.9500 . ?
B51 O52 1.467(11) . ?
B51 C61 1.697(10) . ?
B51 C81 1.706(10) . ?
B51 C71 1.719(9) . ?
O52 C53 1.376(10) . ?
C53 C54 1.500(12) . ?
C53 H53A 0.9900 . ?
C53 H53B 0.9900 . ?
C54 F56 1.319(11) . ?
C54 F55 1.328(12) . ?
C54 F57 1.342(12) . ?
C61 C62 1.3900 . ?
C61 C66 1.3900 . ?
C62 F62 1.303(5) . ?
C62 C63 1.3900 . ?
C63 F63 1.337(5) . ?
C63 C64 1.3900 . ?
C64 F64 1.359(5) . ?
C64 C65 1.3900 . ?
C65 F65 1.329(6) . ?
C65 C66 1.3900 . ?
C66 F66 1.314(5) . ?
C71 C72 1.3900 . ?
C71 C76 1.3900 . ?
C72 F72 1.319(6) . ?
C72 C73 1.3900 . ?
C73 F73 1.325(6) . ?
C73 C74 1.3900 . ?
C74 F74 1.354(6) . ?
C74 C75 1.3900 . ?
C75 F75 1.320(6) . ?
C75 C76 1.3900 . ?
C76 F76 1.305(5) . ?
C81 C82 1.3900 . ?
C81 C86 1.3900 . ?
C82 F82 1.305(6) . ?
C82 C83 1.3900 . ?
C83 F83 1.328(6) . ?
C83 C84 1.3900 . ?
C84 F84 1.355(6) . ?
C84 C85 1.3900 . ?
C85 F85 1.339(6) . ?
C85 C86 1.3900 . ?
C86 F86 1.309(6) . ?

loop_
_geom_torsion_atom_site_label_1
_geom_torsion_atom_site_label_2
_geom_torsion_atom_site_label_3
_geom_torsion_atom_site_label_4
_geom_torsion
_geom_torsion_site_symmetry_1
_geom_torsion_site_symmetry_2
_geom_torsion_site_symmetry_3
_geom_torsion_site_symmetry_4
_geom_torsion_publ_flag
N25 Pt1 O2 Si37 0(12) . . . . ?
C1 Pt1 O2 Si37 70.6(4) . . . . ?
N11 Pt1 O2 Si37 -110.2(4) . . . . ?
N25 Pt1 O2 Pt2 -161(11) . . . . ?
C1 Pt1 O2 Pt2 -90.3(4) . . . . ?
N11 Pt1 O2 Pt2 88.9(3) . . . . ?
N25 Pt1 N11 C12 -136.0(6) . . . . ?
O2 Pt1 N11 C12 43.0(5) . . . . ?
C1 Pt1 N11 C12 51(3) . . . . ?
N25 Pt1 N11 C16 52.8(5) . . . . ?
O2 Pt1 N11 C16 -128.2(5) . . . . ?
C1 Pt1 N11 C16 -120(3) . . . . ?
C16 N11 C12 C13 -1.8(11) . . . . ?
Pt1 N11 C12 C13 -173.0(6) . . . . ?
N11 C12 C13 C14 0.7(12) . . . . ?
C12 C13 C14 C15 0.7(12) . . . . ?
C13 C14 C15 C16 -0.9(12) . . . . ?
C12 N11 C16 C15 1.5(10) . . . . ?
Pt1 N11 C16 C15 172.7(5) . . . . ?
C12 N11 C16 Si17 179.0(5) . . . . ?
Pt1 N11 C16 Si17 -9.7(7) . . . . ?
C14 C15 C16 N11 -0.1(11) . . . . ?
C14 C15 C16 Si17 -177.5(6) . . . . ?
N11 C16 Si17 C18 76.2(6) . . . . ?
C15 C16 Si17 C18 -106.4(7) . . . . ?
N11 C16 Si17 C19 -159.7(6) . . . . ?
C15 C16 Si17 C19 17.8(8) . . . . ?
N11 C16 Si17 C20 -43.2(6) . . . . ?
C15 C16 Si17 C20 134.3(6) . . . . ?
C18 Si17 C20 N25 -69.5(7) . . . . ?
C19 Si17 C20 N25 168.5(6) . . . . ?
C16 Si17 C20 N25 52.4(6) . . . . ?
C18 Si17 C20 C21 109.2(7) . . . . ?
C19 Si17 C20 C21 -12.8(8) . . . . ?
C16 Si17 C20 C21 -128.9(7) . . . . ?
N25 C20 C21 C22 -1.1(12) . . . . ?
Si17 C20 C21 C22 -179.8(6) . . . . ?
C20 C21 C22 C23 2.4(13) . . . . ?
C21 C22 C23 C24 -3.7(12) . . . . ?
C22 C23 C24 N25 4.0(12) . . . . ?
C23 C24 N25 C20 -2.6(11) . . . . ?
C23 C24 N25 Pt1 179.3(6) . . . . ?
C21 C20 N25 C24 1.1(11) . . . . ?
Si17 C20 N25 C24 179.9(5) . . . . ?
C21 C20 N25 Pt1 179.2(6) . . . . ?
Si17 C20 N25 Pt1 -2.1(8) . . . . ?
O2 Pt1 N25 C24 23(12) . . . . ?
C1 Pt1 N25 C24 -47.3(6) . . . . ?
N11 Pt1 N25 C24 133.4(6) . . . . ?
O2 Pt1 N25 C20 -155(11) . . . . ?
C1 Pt1 N25 C20 134.7(6) . . . . ?
N11 Pt1 N25 C20 -44.6(6) . . . . ?
Si37 O2 Pt2 C5 18(3) . . . . ?
Pt1 O2 Pt2 C5 -178(3) . . . . ?
Si37 O2 Pt2 C3 -132.5(3) . . . . ?
Pt1 O2 Pt2 C3 31.9(4) . . . . ?
Si37 O2 Pt2 C4 138.0(3) . . . . ?
Pt1 O2 Pt2 C4 -57.5(4) . . . . ?
Si37 O2 Pt2 N45 -42.5(3) . . . . ?
Pt1 O2 Pt2 N45 122.0(3) . . . . ?
Si37 O2 Pt2 N31 47.7(3) . . . . ?
Pt1 O2 Pt2 N31 -147.8(3) . . . . ?
Pt1 O2 Pt2 Si37 164.5(5) . . . . ?
C5 Pt2 N31 C32 -32.6(7) . . . . ?
C3 Pt2 N31 C32 145(5) . . . . ?
C4 Pt2 N31 C32 56.3(7) . . . . ?
N45 Pt2 N31 C32 -126.7(6) . . . . ?
O2 Pt2 N31 C32 149.9(6) . . . . ?
Si37 Pt2 N31 C32 177.1(7) . . . . ?
C5 Pt2 N31 C36 150.5(5) . . . . ?
C3 Pt2 N31 C36 -32(6) . . . . ?
C4 Pt2 N31 C36 -120.6(5) . . . . ?
N45 Pt2 N31 C36 56.3(5) . . . . ?
O2 Pt2 N31 C36 -27.1(5) . . . . ?
Si37 Pt2 N31 C36 0.2(4) . . . . ?
C36 N31 C32 C33 3.0(12) . . . . ?
Pt2 N31 C32 C33 -173.8(6) . . . . ?
N31 C32 C33 C34 -1.7(13) . . . . ?
C32 C33 C34 C35 -1.1(14) . . . . ?
C33 C34 C35 C36 2.7(13) . . . . ?
C32 N31 C36 C35 -1.3(10) . . . . ?
Pt2 N31 C36 C35 175.7(5) . . . . ?
C32 N31 C36 Si37 -177.4(6) . . . . ?
Pt2 N31 C36 Si37 -0.3(6) . . . . ?
C34 C35 C36 N31 -1.5(11) . . . . ?
C34 C35 C36 Si37 173.9(6) . . . . ?
Pt1 O2 Si37 C38 13.4(5) . . . . ?
Pt2 O2 Si37 C38 179.2(4) . . . . ?
Pt1 O2 Si37 C36 139.4(4) . . . . ?
Pt2 O2 Si37 C36 -54.9(3) . . . . ?
Pt1 O2 Si37 C40 -114.5(4) . . . . ?
Pt2 O2 Si37 C40 51.2(3) . . . . ?
Pt1 O2 Si37 Pt2 -165.7(5) . . . . ?
N31 C36 Si37 O2 39.5(5) . . . . ?
C35 C36 Si37 O2 -136.1(7) . . . . ?
N31 C36 Si37 C38 168.6(5) . . . . ?
C35 C36 Si37 C38 -7.1(8) . . . . ?
N31 C36 Si37 C40 -66.8(6) . . . . ?
C35 C36 Si37 C40 117.5(7) . . . . ?
N31 C36 Si37 Pt2 0.2(4) . . . . ?
C35 C36 Si37 Pt2 -175.4(7) . . . . ?
C5 Pt2 Si37 O2 -177.6(5) . . . . ?
C3 Pt2 Si37 O2 55.5(4) . . . . ?
C4 Pt2 Si37 O2 -48.5(4) . . . . ?
N45 Pt2 Si37 O2 129.6(3) . . . . ?
N31 Pt2 Si37 O2 -122.8(3) . . . . ?
C5 Pt2 Si37 C38 179.2(14) . . . . ?
C3 Pt2 Si37 C38 52.3(14) . . . . ?
C4 Pt2 Si37 C38 -51.7(14) . . . . ?
N45 Pt2 Si37 C38 126.4(14) . . . . ?
N31 Pt2 Si37 C38 -126.0(14) . . . . ?
O2 Pt2 Si37 C38 -3.2(14) . . . . ?
C5 Pt2 Si37 C36 -54.9(5) . . . . ?
C3 Pt2 Si37 C36 178.2(3) . . . . ?
C4 Pt2 Si37 C36 74.2(4) . . . . ?
N45 Pt2 Si37 C36 -107.8(3) . . . . ?
N31 Pt2 Si37 C36 -0.2(3) . . . . ?
O2 Pt2 Si37 C36 122.6(3) . . . . ?
C5 Pt2 Si37 C40 55.1(5) . . . . ?
C3 Pt2 Si37 C40 -71.8(4) . . . . ?
C4 Pt2 Si37 C40 -175.9(4) . . . . ?
N45 Pt2 Si37 C40 2.2(3) . . . . ?
N31 Pt2 Si37 C40 109.8(3) . . . . ?
O2 Pt2 Si37 C40 -127.4(4) . . . . ?
O2 Si37 C40 N45 -40.5(6) . . . . ?
C38 Si37 C40 N45 -171.4(5) . . . . ?
C36 Si37 C40 N45 63.7(6) . . . . ?
Pt2 Si37 C40 N45 -3.3(5) . . . . ?
O2 Si37 C40 C41 141.3(8) . . . . ?
C38 Si37 C40 C41 10.3(9) . . . . ?
C36 Si37 C40 C41 -114.5(8) . . . . ?
Pt2 Si37 C40 C41 178.4(8) . . . . ?
N45 C40 C41 C42 -1.0(13) . . . . ?
Si37 C40 C41 C42 177.1(7) . . . . ?
C40 C41 C42 C43 0.7(14) . . . . ?
C41 C42 C43 C44 0.8(15) . . . . ?
C42 C43 C44 N45 -2.0(14) . . . . ?
C43 C44 N45 C40 1.7(12) . . . . ?
C43 C44 N45 Pt2 178.0(7) . . . . ?
C41 C40 N45 C44 -0.2(12) . . . . ?
Si37 C40 N45 C44 -178.6(6) . . . . ?
C41 C40 N45 Pt2 -176.8(6) . . . . ?
Si37 C40 N45 Pt2 4.8(7) . . . . ?
C5 Pt2 N45 C44 29.2(7) . . . . ?
C3 Pt2 N45 C44 -58.3(7) . . . . ?
C4 Pt2 N45 C44 -146(6) . . . . ?
N31 Pt2 N45 C44 124.5(6) . . . . ?
O2 Pt2 N45 C44 -155.1(6) . . . . ?
Si37 Pt2 N45 C44 -179.7(7) . . . . ?
C5 Pt2 N45 C40 -154.3(6) . . . . ?
C3 Pt2 N45 C40 118.2(6) . . . . ?
C4 Pt2 N45 C40 31(6) . . . . ?
N31 Pt2 N45 C40 -59.1(5) . . . . ?
O2 Pt2 N45 C40 21.4(5) . . . . ?
Si37 Pt2 N45 C40 -3.3(5) . . . . ?
C61 B51 O52 C53 52.3(9) . . . . ?
C81 B51 O52 C53 175.5(6) . . . . ?
C71 B51 O52 C53 -74.8(9) . . . . ?
B51 O52 C53 C54 -147.5(8) . . . . ?
O52 C53 C54 F56 -172.7(8) . . . . ?
O52 C53 C54 F55 67.2(11) . . . . ?
O52 C53 C54 F57 -52.9(11) . . . . ?
O52 B51 C61 C62 62.4(7) . . . . ?
C81 B51 C61 C62 -53.8(7) . . . . ?
C71 B51 C61 C62 -167.9(4) . . . . ?
O52 B51 C61 C66 -114.4(6) . . . . ?
C81 B51 C61 C66 129.4(5) . . . . ?
C71 B51 C61 C66 15.3(8) . . . . ?
C66 C61 C62 F62 -179.8(6) . . . . ?
B51 C61 C62 F62 3.3(6) . . . . ?
C66 C61 C62 C63 0.0 . . . . ?
B51 C61 C62 C63 -176.9(5) . . . . ?
F62 C62 C63 F63 0.0(6) . . . . ?
C61 C62 C63 F63 -179.7(6) . . . . ?
F62 C62 C63 C64 179.8(5) . . . . ?
C61 C62 C63 C64 0.0 . . . . ?
F63 C63 C64 F64 0.3(6) . . . . ?
C62 C63 C64 F64 -179.5(5) . . . . ?
F63 C63 C64 C65 179.8(6) . . . . ?
C62 C63 C64 C65 0.0 . . . . ?
F64 C64 C65 F65 -1.9(6) . . . . ?
C63 C64 C65 F65 178.6(5) . . . . ?
F64 C64 C65 C66 179.5(5) . . . . ?
C63 C64 C65 C66 0.0 . . . . ?
F65 C65 C66 F66 -2.0(5) . . . . ?
C64 C65 C66 F66 176.6(5) . . . . ?
F65 C65 C66 C61 -178.6(5) . . . . ?
C64 C65 C66 C61 0.0 . . . . ?
C62 C61 C66 F66 -176.4(6) . . . . ?
B51 C61 C66 F66 0.2(7) . . . . ?
C62 C61 C66 C65 0.0 . . . . ?
B51 C61 C66 C65 176.6(6) . . . . ?
O52 B51 C71 C72 -1.5(9) . . . . ?
C61 B51 C71 C72 -126.2(5) . . . . ?
C81 B51 C71 C72 110.6(5) . . . . ?
O52 B51 C71 C76 -174.6(5) . . . . ?
C61 B51 C71 C76 60.7(7) . . . . ?
C81 B51 C71 C76 -62.5(6) . . . . ?
C76 C71 C72 F72 177.1(6) . . . . ?
B51 C71 C72 F72 4.2(7) . . . . ?
C76 C71 C72 C73 0.0 . . . . ?
B51 C71 C72 C73 -172.9(6) . . . . ?
F72 C72 C73 F73 3.4(6) . . . . ?
C71 C72 C73 F73 -179.3(6) . . . . ?
F72 C72 C73 C74 -177.3(5) . . . . ?
C71 C72 C73 C74 0.0 . . . . ?
F73 C73 C74 F74 -1.3(6) . . . . ?
C72 C73 C74 F74 179.4(6) . . . . ?
F73 C73 C74 C75 179.3(6) . . . . ?
C72 C73 C74 C75 0.0 . . . . ?
F74 C74 C75 F75 -0.8(6) . . . . ?
C73 C74 C75 F75 178.6(6) . . . . ?
F74 C74 C75 C76 -179.4(6) . . . . ?
C73 C74 C75 C76 0.0 . . . . ?
F75 C75 C76 F76 0.4(6) . . . . ?
C74 C75 C76 F76 179.0(5) . . . . ?
F75 C75 C76 C71 -178.7(6) . . . . ?
C74 C75 C76 C71 0.0 . . . . ?
C72 C71 C76 F76 -179.0(5) . . . . ?
B51 C71 C76 F76 -5.7(6) . . . . ?
C72 C71 C76 C75 0.0 . . . . ?
B51 C71 C76 C75 173.3(5) . . . . ?
O52 B51 C81 C82 52.1(6) . . . . ?
C61 B51 C81 C82 169.9(5) . . . . ?
C71 B51 C81 C82 -69.2(6) . . . . ?
O52 B51 C81 C86 -132.0(5) . . . . ?
C61 B51 C81 C86 -14.2(8) . . . . ?
C71 B51 C81 C86 106.6(5) . . . . ?
C86 C81 C82 F82 -178.9(5) . . . . ?
B51 C81 C82 F82 -2.7(6) . . . . ?
C86 C81 C82 C83 0.0 . . . . ?
B51 C81 C82 C83 176.1(5) . . . . ?
F82 C82 C83 F83 -1.0(5) . . . . ?
C81 C82 C83 F83 -179.9(5) . . . . ?
F82 C82 C83 C84 178.9(5) . . . . ?
C81 C82 C83 C84 0.0 . . . . ?
F83 C83 C84 F84 1.7(6) . . . . ?
C82 C83 C84 F84 -178.2(5) . . . . ?
F83 C83 C84 C85 179.9(5) . . . . ?
C82 C83 C84 C85 0.0 . . . . ?
F84 C84 C85 F85 -2.9(6) . . . . ?
C83 C84 C85 F85 179.0(5) . . . . ?
F84 C84 C85 C86 178.1(5) . . . . ?
C83 C84 C85 C86 0.0 . . . . ?
F85 C85 C86 F86 1.8(6) . . . . ?
C84 C85 C86 F86 -179.2(5) . . . . ?
F85 C85 C86 C81 -179.0(5) . . . . ?
C84 C85 C86 C81 0.0 . . . . ?
C82 C81 C86 F86 179.2(6) . . . . ?
B51 C81 C86 F86 3.5(7) . . . . ?
C82 C81 C86 C85 0.0 . . . . ?
B51 C81 C86 C85 -175.7(5) . . . . ?
